data_4319328
loop_
_publ_author_name
'Ashley E. Ayers'
'Thomas M. Klap\"otke'
'H. V. Rasika Dias'

_publ_section_title
;
 Azido Derivatives of Germanium(II) and Tin(II): Syntheses and
 Characterization of [(Mes)2DAP]GeN3, [(Mes)2DAP]SnN3, and the
 Corresponding Chloro Analogues Featuring Heterocyclic Six-\p-Electron
 Ring Systems (where [(Mes)2DAP] = {N(Mes)C(Me)}2CH)
;
_journal_name_full 'Inorganic Chemistry'
_journal_page_first 1000
_journal_page_last 1005
_journal_paper_doi 10.1021/ic001078j
_journal_volume 40
_journal_year 2001
_chemical_formula_sum 'C23 H29 Ge N5'
_chemical_formula_weight 448.10
_chemical_name_common '[(Mes)2DAP]GeN3'
_chemical_name_systematic
; 
 ? 
;
_space_group_IT_number 14
_symmetry_cell_setting monoclinic
_symmetry_space_group_name_Hall '-P 2yn'
_symmetry_space_group_name_H-M 'P 1 21/n 1'
_atom_sites_solution_hydrogens geom
_atom_sites_solution_primary direct
_atom_sites_solution_secondary difmap
_audit_creation_method SHELXL-97
_cell_angle_alpha 90.00
_cell_angle_beta 91.13(3)
_cell_angle_gamma 90.00
_cell_formula_units_Z 4
_cell_length_a 7.469(2)
_cell_length_b 23.637(5)
_cell_length_c 12.788(4)
_cell_measurement_reflns_used 39
_cell_measurement_temperature 203(2)
_cell_measurement_theta_max 15.69
_cell_measurement_theta_min 3.20
_cell_volume 2257.2(10)
_computing_cell_refinement 'Siemens XSCANS'
_computing_data_collection 'Siemens XSCANS'
_computing_data_reduction 'Siemens SHELXTL'
_computing_molecular_graphics 'Siemens SHELXTL'
_computing_publication_material 'Siemens SHELXTL'
_computing_structure_refinement 'SHELXL-97 (Sheldrick, 1997)'
_computing_structure_solution 'SHELXS-97 (Sheldrick, 1990)'
_diffrn_ambient_temperature 203(2)
_diffrn_measured_fraction_theta_full 0.957
_diffrn_measured_fraction_theta_max 0.957
_diffrn_measurement_method '\w scans'
_diffrn_radiation_monochromator graphite
_diffrn_radiation_source 'fine-focus sealed tube'
_diffrn_radiation_type MoK\a
_diffrn_radiation_wavelength 0.71073
_diffrn_reflns_av_R_equivalents 0.0426
_diffrn_reflns_av_sigmaI/netI 0.0571
_diffrn_reflns_limit_h_max 1
_diffrn_reflns_limit_h_min -7
_diffrn_reflns_limit_k_max 24
_diffrn_reflns_limit_k_min -1
_diffrn_reflns_limit_l_max 13
_diffrn_reflns_limit_l_min -13
_diffrn_reflns_number 3610
_diffrn_reflns_theta_full 22.00
_diffrn_reflns_theta_max 22.00
_diffrn_reflns_theta_min 1.81
_diffrn_standards_interval_count 97
_diffrn_standards_number 3
_exptl_absorpt_coefficient_mu 1.375
_exptl_absorpt_correction_T_max 1.0000
_exptl_absorpt_correction_T_min 0.8045
_exptl_absorpt_correction_type empirical
_exptl_crystal_colour pale_yellow
_exptl_crystal_density_diffrn 1.319
_exptl_crystal_density_method 'not measured'
_exptl_crystal_description rods
_exptl_crystal_F_000 936
_exptl_crystal_size_max 0.57
_exptl_crystal_size_mid 0.19
_exptl_crystal_size_min 0.07
_refine_diff_density_max 0.731
_refine_diff_density_min -0.317
_refine_diff_density_rms 0.072
_refine_ls_extinction_method none
_refine_ls_goodness_of_fit_ref 1.039
_refine_ls_hydrogen_treatment mixed
_refine_ls_matrix_type full
_refine_ls_number_parameters 270
_refine_ls_number_reflns 2655
_refine_ls_number_restraints 0
_refine_ls_restrained_S_all 1.039
_refine_ls_R_factor_all 0.0678
_refine_ls_R_factor_gt 0.0473
_refine_ls_shift/su_max 0.001
_refine_ls_shift/su_mean 0.000
_refine_ls_structure_factor_coef Fsqd
_refine_ls_weighting_details 'calc w=1/[\s^2^(Fo^2^)+(0.0606P)^2^+3.1843P] where P=(Fo^2^+2Fc^2^)/3'
_refine_ls_weighting_scheme calc
_refine_ls_wR_factor_gt 0.1130
_refine_ls_wR_factor_ref 0.1242
_reflns_number_gt 2066
_reflns_number_total 2655
_reflns_threshold_expression >2sigma(I)
_cod_data_source_file ic001078j_3.cif
_cod_data_source_block rd250
_cod_depositor_comments
;
The following automatic conversions were performed:

'_symmetry_cell_setting' value 'Monoclinic' changed to 'monoclinic'
according to the built-in table from CIF Core dictionary named
'cif_core.dic' version 2.4.1 from 2010-06-29.

Automatic conversion script
Id: cif_fix_values 1646 2011-03-28 12:23:43Z adriana 
;
_cod_original_cell_volume 2257.4(10)
_cod_database_code 4319328

loop_
_symmetry_equiv_pos_as_xyz
'x, y, z'
'-x+1/2, y+1/2, -z+1/2'
'-x, -y, -z'
'x-1/2, -y-1/2, z-1/2'

loop_
_atom_site_label
_atom_site_type_symbol
_atom_site_fract_x
_atom_site_fract_y
_atom_site_fract_z
_atom_site_U_iso_or_equiv
_atom_site_adp_type
_atom_site_occupancy
_atom_site_symmetry_multiplicity
_atom_site_calc_flag
_atom_site_refinement_flags
_atom_site_disorder_assembly
_atom_site_disorder_group
Ge Ge 0.66070(7) 0.16093(2) 0.09274(4) 0.0341(2) Uani 1 1 d . . .
N2 N 0.6709(8) 0.1320(2) -0.0522(4) 0.0487(13) Uani 1 1 d . . .
N3 N 0.8108(9) 0.1193(2) -0.0903(4) 0.0475(14) Uani 1 1 d . . .
N4 N 0.9400(10) 0.1061(3) -0.1316(4) 0.0682(17) Uani 1 1 d . . .
N1 N 0.8184(5) 0.10266(16) 0.1555(3) 0.0256(10) Uani 1 1 d . . .
N5 N 0.8664(6) 0.21304(16) 0.0830(3) 0.0276(10) Uani 1 1 d . . .
C2 C 0.9954(7) 0.1024(2) 0.1593(3) 0.0279(13) Uani 1 1 d . . .
C3 C 1.0987(7) 0.1477(2) 0.1250(4) 0.0282(12) Uani 1 1 d . . .
H3B H 1.2230 0.1417 0.1234 0.034 Uiso 1 1 calc R . .
C4 C 1.0386(7) 0.2006(2) 0.0932(4) 0.0290(13) Uani 1 1 d . . .
C6 C 1.0913(7) 0.0526(2) 0.2074(4) 0.0328(13) Uani 1 1 d . . .
H6A H 1.0535 0.0477 0.2789 0.049 Uiso 1 1 calc R . .
H6B H 1.2195 0.0591 0.2067 0.049 Uiso 1 1 calc R . .
H6C H 1.0629 0.0187 0.1675 0.049 Uiso 1 1 calc R . .
C7 C 1.1734(7) 0.2462(2) 0.0765(4) 0.0396(14) Uani 1 1 d . . .
H7A H 1.1609 0.2605 0.0056 0.059 Uiso 1 1 calc R . .
H7B H 1.2930 0.2310 0.0872 0.059 Uiso 1 1 calc R . .
H7C H 1.1540 0.2767 0.1257 0.059 Uiso 1 1 calc R . .
C8 C 0.7154(7) 0.05826(19) 0.2045(4) 0.0268(12) Uani 1 1 d . . .
C9 C 0.6472(7) 0.0690(2) 0.3035(4) 0.0310(13) Uani 1 1 d . . .
C10 C 0.5372(7) 0.0281(2) 0.3471(4) 0.0347(13) Uani 1 1 d . . .
H10A H 0.4901 0.0347 0.4136 0.042 Uiso 1 1 calc R . .
C11 C 0.4947(7) -0.0218(2) 0.2966(4) 0.0331(13) Uani 1 1 d . . .
C12 C 0.5662(7) -0.0312(2) 0.1997(4) 0.0322(13) Uani 1 1 d . . .
H12A H 0.5413 -0.0656 0.1655 0.039 Uiso 1 1 calc R . .
C13 C 0.6743(7) 0.0084(2) 0.1505(4) 0.0307(13) Uani 1 1 d . . .
C14 C 0.6906(8) 0.1224(2) 0.3616(4) 0.0414(15) Uani 1 1 d . . .
H14A H 0.6485 0.1195 0.4327 0.062 Uiso 1 1 calc R . .
H14B H 0.6324 0.1541 0.3269 0.062 Uiso 1 1 calc R . .
H14C H 0.8192 0.1283 0.3629 0.062 Uiso 1 1 calc R . .
C15 C 0.3756(8) -0.0653(2) 0.3457(4) 0.0451(15) Uani 1 1 d . . .
H15A H 0.3329 -0.0511 0.4118 0.068 Uiso 1 1 calc R . .
H15B H 0.4429 -0.0999 0.3578 0.068 Uiso 1 1 calc R . .
H15C H 0.2743 -0.0731 0.2993 0.068 Uiso 1 1 calc R . .
C16 C 0.7434(8) -0.0041(2) 0.0438(4) 0.0380(14) Uani 1 1 d . . .
H16A H 0.8691 0.0060 0.0412 0.057 Uiso 1 1 calc R . .
H16B H 0.6763 0.0178 -0.0079 0.057 Uiso 1 1 calc R . .
H16C H 0.7294 -0.0441 0.0289 0.057 Uiso 1 1 calc R . .
C17 C 0.8072(6) 0.27098(19) 0.0687(4) 0.0259(12) Uani 1 1 d . . .
C18 C 0.7713(7) 0.3029(2) 0.1574(4) 0.0327(13) Uani 1 1 d . . .
C19 C 0.7014(8) 0.3572(2) 0.1434(5) 0.0396(14) Uani 1 1 d . . .
H19A H 0.6722 0.3787 0.2026 0.048 Uiso 1 1 calc R . .
C20 C 0.6741(7) 0.3801(2) 0.0458(5) 0.0364(14) Uani 1 1 d . . .
C21 C 0.7141(7) 0.3481(2) -0.0402(4) 0.0365(14) Uani 1 1 d . . .
H21A H 0.6972 0.3638 -0.1072 0.044 Uiso 1 1 calc R . .
C22 C 0.7792(7) 0.2929(2) -0.0315(4) 0.0328(13) Uani 1 1 d . . .
C23 C 0.8052(9) 0.2808(2) 0.2659(4) 0.0486(16) Uani 1 1 d . . .
H23A H 0.7355 0.2467 0.2761 0.073 Uiso 1 1 calc R . .
H23B H 0.7704 0.3091 0.3165 0.073 Uiso 1 1 calc R . .
H23C H 0.9315 0.2723 0.2753 0.073 Uiso 1 1 calc R . .
C24 C 0.6008(8) 0.4394(2) 0.0331(5) 0.0499(16) Uani 1 1 d . . .
H24A H 0.6655 0.4589 -0.0212 0.075 Uiso 1 1 calc R . .
H24B H 0.6153 0.4597 0.0986 0.075 Uiso 1 1 calc R . .
H24C H 0.4747 0.4375 0.0138 0.075 Uiso 1 1 calc R . .
C25 C 0.8176(8) 0.2596(2) -0.1287(4) 0.0444(15) Uani 1 1 d . . .
H25A H 0.9358 0.2428 -0.1223 0.067 Uiso 1 1 calc R . .
H25B H 0.8131 0.2845 -0.1889 0.067 Uiso 1 1 calc R . .
H25C H 0.7288 0.2299 -0.1375 0.067 Uiso 1 1 calc R . .

loop_
_atom_site_aniso_label
_atom_site_aniso_U_11
_atom_site_aniso_U_22
_atom_site_aniso_U_33
_atom_site_aniso_U_23
_atom_site_aniso_U_13
_atom_site_aniso_U_12
Ge 0.0273(4) 0.0274(4) 0.0478(4) 0.0086(3) 0.0040(3) 0.0022(3)
N2 0.057(4) 0.037(3) 0.052(3) 0.003(2) -0.004(3) -0.001(3)
N3 0.080(5) 0.033(3) 0.030(3) 0.003(2) -0.009(3) -0.005(3)
N4 0.091(5) 0.067(4) 0.047(3) 0.000(3) 0.007(3) 0.010(4)
N1 0.025(3) 0.024(2) 0.028(2) 0.0037(18) 0.0051(19) 0.0013(19)
N5 0.030(3) 0.022(2) 0.032(2) 0.0023(18) 0.004(2) 0.001(2)
C2 0.035(4) 0.027(3) 0.022(3) -0.002(2) 0.002(2) 0.007(3)
C3 0.018(3) 0.034(3) 0.033(3) 0.006(2) 0.004(2) 0.000(2)
C4 0.031(4) 0.030(3) 0.026(3) -0.002(2) 0.005(2) 0.003(3)
C6 0.028(3) 0.030(3) 0.040(3) 0.000(2) 0.001(3) 0.008(2)
C7 0.031(3) 0.033(3) 0.054(4) 0.010(3) 0.001(3) -0.003(3)
C8 0.029(3) 0.021(3) 0.030(3) 0.006(2) -0.001(2) 0.006(2)
C9 0.035(3) 0.030(3) 0.029(3) 0.005(2) 0.004(2) 0.011(3)
C10 0.035(3) 0.038(3) 0.031(3) 0.007(3) 0.010(3) 0.004(3)
C11 0.035(3) 0.029(3) 0.036(3) 0.009(3) 0.003(3) -0.001(3)
C12 0.035(3) 0.028(3) 0.034(3) 0.001(2) -0.006(3) -0.003(3)
C13 0.032(3) 0.028(3) 0.031(3) 0.004(2) 0.004(2) 0.006(3)
C14 0.055(4) 0.030(3) 0.039(3) -0.001(2) 0.013(3) 0.002(3)
C15 0.045(4) 0.041(3) 0.049(4) 0.008(3) 0.007(3) -0.010(3)
C16 0.041(3) 0.032(3) 0.042(3) 0.000(3) 0.008(3) 0.001(3)
C17 0.021(3) 0.021(3) 0.036(3) 0.007(2) 0.001(2) 0.000(2)
C18 0.029(3) 0.028(3) 0.041(3) -0.001(3) 0.005(3) -0.005(2)
C19 0.044(4) 0.024(3) 0.051(4) -0.003(3) 0.012(3) 0.000(3)
C20 0.029(3) 0.024(3) 0.057(4) 0.005(3) 0.005(3) 0.006(2)
C21 0.030(3) 0.034(3) 0.046(3) 0.012(3) 0.001(3) 0.004(3)
C22 0.032(3) 0.028(3) 0.039(3) 0.004(2) 0.004(3) -0.001(3)
C23 0.063(5) 0.041(3) 0.042(3) -0.001(3) 0.010(3) 0.003(3)
C24 0.049(4) 0.030(3) 0.071(4) 0.004(3) 0.010(3) 0.008(3)
C25 0.058(4) 0.039(3) 0.036(3) 0.006(3) -0.002(3) 0.004(3)

loop_
_atom_type_symbol
_atom_type_description
_atom_type_scat_dispersion_real
_atom_type_scat_dispersion_imag
_atom_type_scat_source
C C 0.0033 0.0016 'International Tables Vol C Tables 4.2.6.8 and 6.1.1.4'
H H 0.0000 0.0000 'International Tables Vol C Tables 4.2.6.8 and 6.1.1.4'
N N 0.0061 0.0033 'International Tables Vol C Tables 4.2.6.8 and 6.1.1.4'
Ge Ge 0.1547 1.8001 'International Tables Vol C Tables 4.2.6.8 and 6.1.1.4'

loop_
_geom_angle_atom_site_label_1
_geom_angle_atom_site_label_2
_geom_angle_atom_site_label_3
_geom_angle
_geom_angle_site_symmetry_1
_geom_angle_site_symmetry_3
_geom_angle_publ_flag
N1 Ge N5 90.13(17) . . ?
N1 Ge N2 96.08(19) . . ?
N5 Ge N2 96.45(19) . . ?
N3 N2 Ge 121.1(4) . . ?
N4 N3 N2 176.3(6) . . ?
C2 N1 C8 121.2(4) . . ?
C2 N1 Ge 127.4(3) . . ?
C8 N1 Ge 111.3(3) . . ?
C4 N5 C17 121.0(4) . . ?
C4 N5 Ge 127.7(3) . . ?
C17 N5 Ge 111.2(3) . . ?
N1 C2 C3 122.9(5) . . ?
N1 C2 C6 119.2(4) . . ?
C3 C2 C6 117.9(5) . . ?
C4 C3 C2 127.3(5) . . ?
N5 C4 C3 122.5(5) . . ?
N5 C4 C7 118.9(4) . . ?
C3 C4 C7 118.5(5) . . ?
C13 C8 C9 121.4(4) . . ?
C13 C8 N1 120.7(4) . . ?
C9 C8 N1 117.8(4) . . ?
C10 C9 C8 117.7(5) . . ?
C10 C9 C14 120.7(4) . . ?
C8 C9 C14 121.6(5) . . ?
C11 C10 C9 122.5(5) . . ?
C12 C11 C10 118.1(5) . . ?
C12 C11 C15 120.5(5) . . ?
C10 C11 C15 121.4(5) . . ?
C11 C12 C13 122.4(5) . . ?
C12 C13 C8 117.9(4) . . ?
C12 C13 C16 119.4(5) . . ?
C8 C13 C16 122.7(4) . . ?
C18 C17 C22 121.2(4) . . ?
C18 C17 N5 118.2(4) . . ?
C22 C17 N5 120.5(4) . . ?
C17 C18 C19 118.2(5) . . ?
C17 C18 C23 122.1(5) . . ?
C19 C18 C23 119.7(5) . . ?
C20 C19 C18 121.8(5) . . ?
C19 C20 C21 118.7(5) . . ?
C19 C20 C24 120.7(5) . . ?
C21 C20 C24 120.6(5) . . ?
C20 C21 C22 122.2(5) . . ?
C17 C22 C21 117.8(5) . . ?
C17 C22 C25 122.5(4) . . ?
C21 C22 C25 119.7(5) . . ?

loop_
_geom_bond_atom_site_label_1
_geom_bond_atom_site_label_2
_geom_bond_distance
_geom_bond_site_symmetry_2
_geom_bond_publ_flag
Ge N1 1.972(4) . ?
Ge N5 1.975(4) . ?
Ge N2 1.979(5) . ?
N2 N3 1.199(7) . ?
N3 N4 1.152(8) . ?
N1 C2 1.322(6) . ?
N1 C8 1.451(6) . ?
N5 C4 1.323(6) . ?
N5 C17 1.449(6) . ?
C2 C3 1.396(7) . ?
C2 C6 1.503(7) . ?
C3 C4 1.388(7) . ?
C4 C7 1.493(7) . ?
C8 C13 1.397(7) . ?
C8 C9 1.397(7) . ?
C9 C10 1.394(7) . ?
C9 C14 1.498(7) . ?
C10 C11 1.378(7) . ?
C11 C12 1.377(7) . ?
C11 C15 1.506(7) . ?
C12 C13 1.395(7) . ?
C13 C16 1.498(7) . ?
C17 C18 1.393(7) . ?
C17 C22 1.394(7) . ?
C18 C19 1.396(7) . ?
C18 C23 1.500(7) . ?
C19 C20 1.372(8) . ?
C20 C21 1.374(7) . ?
C20 C24 1.511(7) . ?
C21 C22 1.395(7) . ?
C22 C25 1.504(7) . ?
